data_7100756
loop_
_publ_author_name
'Young Keun Chung'
'Do Han Kim'

_publ_section_title
;
Tandem Pauson-Khand reaction and Diels-Alder reaction
for access to polycycles in a one-pot reaction
;
_journal_name_full 'Chemical Communications'
_journal_paper_doi 10.1039/b413918f
_journal_year 2005
_chemical_formula_sum 'C22 H28 O5'
_chemical_formula_weight 372.44
_space_group_IT_number 14
_symmetry_cell_setting monoclinic
_symmetry_space_group_name_Hall '-P 2yab'
_symmetry_space_group_name_H-M 'P 1 21/a 1'
_cell_angle_alpha 90.00
_cell_angle_beta 118.849(2)
_cell_angle_gamma 90.00
_cell_formula_units_Z 4
_cell_length_a 17.0589(6)
_cell_length_b 7.3377(3)
_cell_length_c 17.2860(7)
_cell_measurement_temperature 293(2)
_cell_volume 1895.21(13)
_diffrn_ambient_temperature 293(2)
_exptl_crystal_density_diffrn 1.305
_cod_depositor_comments
;
The following automatic conversions were performed:
'_symmetry_cell_setting' value 'Monoclinic' changed to 'monoclinic'
according to '/home/saulius/struct/CIF-dictionaries/cif_core.dic'
dictionary named 'cif_core.dic' version 2.4.1 from 2010-06-29.

Automatic conversion script
Id: cif_fix_enum 1527 2010-12-29 10:47:43Z saulius 
;
_cod_original_sg_symbol_H-M 'P 21/a'
_cod_database_code 7100756

loop_
_symmetry_equiv_pos_as_xyz
'x, y, z'
'-x+1/2, y+1/2, -z'
'-x, -y, -z'
'x-1/2, -y-1/2, z'

loop_
_atom_site_label
_atom_site_type_symbol
_atom_site_fract_x
_atom_site_fract_y
_atom_site_fract_z
_atom_site_U_iso_or_equiv
_atom_site_adp_type
_atom_site_occupancy
_atom_site_symmetry_multiplicity
_atom_site_calc_flag
_atom_site_refinement_flags
_atom_site_disorder_assembly
_atom_site_disorder_group
C1 C 0.53186(16) 1.3512(4) 0.33629(18) 0.0593(6) Uani 1 1 d . . .
H1A H 0.4999 1.4240 0.2833 0.089 Uiso 1 1 calc R . .
H1B H 0.5929 1.3951 0.3693 0.089 Uiso 1 1 calc R . .
C2 C 0.48423(16) 1.3558(3) 0.39354(17) 0.0587(6) Uani 1 1 d . . .
H2A H 0.5243 1.3992 0.4528 0.088 Uiso 1 1 calc R . .
H2B H 0.4316 1.4332 0.3670 0.088 Uiso 1 1 calc R . .
C3 C 0.45848(13) 1.1558(3) 0.39470(14) 0.0460(5) Uani 1 1 d . . .
H3 H 0.4461 1.1244 0.4429 0.069 Uiso 1 1 calc R . .
C4 C 0.38271(12) 1.1068(3) 0.30157(12) 0.0358(4) Uani 1 1 d . . .
H4 H 0.3370 1.2025 0.2787 0.054 Uiso 1 1 calc R . .
C5 C 0.33957(11) 0.9172(2) 0.29432(12) 0.0325(4) Uani 1 1 d . . .
H5 H 0.3746 0.8555 0.3511 0.049 Uiso 1 1 calc R . .
C6 C 0.24193(11) 0.9145(2) 0.27377(12) 0.0330(4) Uani 1 1 d . . .
H6 H 0.2391 0.9660 0.3247 0.049 Uiso 1 1 calc R . .
C7 C 0.20931(12) 0.7151(3) 0.26265(12) 0.0339(4) Uani 1 1 d . . .
H7 H 0.1448 0.7210 0.2420 0.051 Uiso 1 1 calc R . .
C8 C 0.22018(12) 0.6107(3) 0.19054(11) 0.0352(4) Uani 1 1 d . . .
H8 H 0.2309 0.4826 0.2087 0.053 Uiso 1 1 calc R . .
C9 C 0.13278(13) 0.6180(3) 0.10111(13) 0.0439(5) Uani 1 1 d . . .
H9A H 0.0843 0.5666 0.1083 0.066 Uiso 1 1 calc R . .
H9B H 0.1181 0.7442 0.0832 0.066 Uiso 1 1 calc R . .
C10 C 0.14071(15) 0.5137(3) 0.02873(13) 0.0454(5) Uani 1 1 d . . .
H10A H 0.1502 0.3853 0.0439 0.068 Uiso 1 1 calc R . .
H10B H 0.0855 0.5257 -0.0266 0.068 Uiso 1 1 calc R . .
C11 C 0.21776(15) 0.5867(3) 0.01806(13) 0.0454(5) Uani 1 1 d . . .
H11A H 0.2057 0.7122 -0.0019 0.068 Uiso 1 1 calc R . .
H11B H 0.2232 0.5162 -0.0266 0.068 Uiso 1 1 calc R . .
C12 C 0.30569(15) 0.5772(3) 0.10487(14) 0.0460(5) Uani 1 1 d . . .
H12A H 0.3216 0.4507 0.1210 0.069 Uiso 1 1 calc R . .
H12B H 0.3529 0.6331 0.0970 0.069 Uiso 1 1 calc R . .
C13 C 0.29843(12) 0.6734(3) 0.17839(12) 0.0340(4) Uani 1 1 d . . .
C14 C 0.35161(11) 0.8105(3) 0.22586(12) 0.0337(4) Uani 1 1 d . . .
C15 C 0.42293(12) 0.9019(3) 0.21375(12) 0.0384(5) Uani 1 1 d . . .
C16 C 0.43315(12) 1.0963(3) 0.24706(13) 0.0381(5) Uani 1 1 d . . .
H16 H 0.4078 1.1826 0.1977 0.057 Uiso 1 1 calc R . .
C17 C 0.52956(13) 1.1491(3) 0.31383(14) 0.0466(5) Uani 1 1 d . . .
H17 H 0.5746 1.1120 0.2971 0.070 Uiso 1 1 calc R . .
C18 C 0.53909(14) 1.0573(4) 0.39781(14) 0.0518(6) Uani 1 1 d . . .
H18A H 0.5312 0.9262 0.3919 0.078 Uiso 1 1 calc R . .
H18B H 0.5950 1.0872 0.4500 0.078 Uiso 1 1 calc R . .
C19 C 0.18062(12) 1.0257(3) 0.19326(13) 0.0357(4) Uani 1 1 d . . .
C20 C 0.03182(15) 1.1351(4) 0.11348(19) 0.0692(8) Uani 1 1 d . . .
H20A H 0.0343 1.2628 0.1265 0.104 Uiso 1 1 calc R . .
H20B H -0.0257 1.0876 0.1004 0.104 Uiso 1 1 calc R . .
H20C H 0.0410 1.1176 0.0634 0.104 Uiso 1 1 calc R . .
C21 C 0.25087(13) 0.6256(3) 0.35325(12) 0.0381(5) Uani 1 1 d . . .
C22 C 0.28092(16) 0.3518(3) 0.43376(14) 0.0525(6) Uani 1 1 d . . .
H22A H 0.3422 0.3834 0.4729 0.079 Uiso 1 1 calc R . .
H22B H 0.2761 0.2224 0.4243 0.079 Uiso 1 1 calc R . .
H22C H 0.2445 0.3882 0.4595 0.079 Uiso 1 1 calc R . .
O1 O 0.46801(10) 0.8357(2) 0.18329(11) 0.0581(5) Uani 1 1 d . . .
O2 O 0.19915(9) 1.0917(2) 0.14091(10) 0.0535(4) Uani 1 1 d . . .
O3 O 0.10030(9) 1.0411(2) 0.18838(11) 0.0527(4) Uani 1 1 d . . .
O4 O 0.27825(15) 0.7070(2) 0.42179(10) 0.0732(6) Uani 1 1 d . . .
O5 O 0.25059(10) 0.44461(18) 0.34995(9) 0.0446(4) Uani 1 1 d . . .

loop_
_atom_site_aniso_label
_atom_site_aniso_U_11
_atom_site_aniso_U_22
_atom_site_aniso_U_33
_atom_site_aniso_U_23
_atom_site_aniso_U_13
_atom_site_aniso_U_12
C1 0.0522(13) 0.0658(16) 0.0640(15) -0.0106(12) 0.0313(12) -0.0195(11)
C2 0.0555(13) 0.0631(15) 0.0625(15) -0.0195(12) 0.0325(12) -0.0205(12)
C3 0.0422(11) 0.0596(13) 0.0370(11) -0.0074(9) 0.0199(9) -0.0105(10)
C4 0.0323(9) 0.0403(10) 0.0363(10) 0.0001(8) 0.0177(8) -0.0003(8)
C5 0.0320(9) 0.0370(10) 0.0294(9) 0.0013(7) 0.0157(7) 0.0030(7)
C6 0.0354(9) 0.0347(10) 0.0349(10) -0.0025(8) 0.0219(8) -0.0004(7)
C7 0.0358(9) 0.0374(10) 0.0315(9) -0.0003(7) 0.0186(8) -0.0018(7)
C8 0.0432(10) 0.0342(10) 0.0294(9) 0.0004(7) 0.0184(8) 0.0009(8)
C9 0.0413(10) 0.0516(12) 0.0362(10) -0.0048(9) 0.0168(9) -0.0033(9)
C10 0.0543(12) 0.0434(11) 0.0311(10) -0.0040(8) 0.0147(9) -0.0023(9)
C11 0.0614(13) 0.0431(11) 0.0344(10) -0.0006(9) 0.0253(10) 0.0024(10)
C12 0.0532(12) 0.0493(12) 0.0405(11) -0.0062(9) 0.0267(10) 0.0055(10)
C13 0.0378(9) 0.0368(10) 0.0293(9) 0.0033(8) 0.0176(7) 0.0099(8)
C14 0.0313(9) 0.0411(10) 0.0295(9) 0.0036(8) 0.0153(7) 0.0084(7)
C15 0.0301(9) 0.0551(12) 0.0308(9) 0.0016(8) 0.0153(8) 0.0050(8)
C16 0.0329(9) 0.0484(11) 0.0344(10) 0.0043(8) 0.0173(8) -0.0009(8)
C17 0.0328(9) 0.0646(14) 0.0439(11) -0.0018(10) 0.0198(9) -0.0045(9)
C18 0.0364(11) 0.0720(16) 0.0381(11) 0.0022(10) 0.0109(9) -0.0023(10)
C19 0.0348(9) 0.0326(9) 0.0421(10) -0.0045(8) 0.0206(8) -0.0008(7)
C20 0.0437(13) 0.0828(19) 0.0773(18) 0.0215(15) 0.0261(13) 0.0226(12)
C21 0.0443(10) 0.0421(11) 0.0334(10) -0.0003(8) 0.0231(9) -0.0051(8)
C22 0.0675(14) 0.0501(13) 0.0413(12) 0.0127(10) 0.0274(11) 0.0023(11)
O1 0.0493(8) 0.0793(12) 0.0616(10) -0.0116(9) 0.0393(8) 0.0017(8)
O2 0.0454(8) 0.0669(10) 0.0554(10) 0.0249(8) 0.0300(8) 0.0127(7)
O3 0.0374(7) 0.0636(10) 0.0657(10) 0.0149(8) 0.0317(7) 0.0133(7)
O4 0.1260(16) 0.0538(10) 0.0365(9) -0.0056(7) 0.0367(10) -0.0109(10)
O5 0.0604(9) 0.0403(8) 0.0347(8) 0.0053(6) 0.0242(7) 0.0004(6)

loop_
_geom_bond_atom_site_label_1
_geom_bond_atom_site_label_2
_geom_bond_distance
_geom_bond_site_symmetry_2
_geom_bond_publ_flag
C1 C17 1.529(4) . ?
C1 C2 1.555(3) . ?
C2 C3 1.535(3) . ?
C3 C18 1.531(3) . ?
C3 C4 1.544(3) . ?
C4 C5 1.550(3) . ?
C4 C16 1.555(3) . ?
C5 C14 1.513(2) . ?
C5 C6 1.526(2) . ?
C6 C19 1.514(3) . ?
C6 C7 1.544(3) . ?
C7 C21 1.522(3) . ?
C7 C8 1.549(2) . ?
C8 C13 1.519(2) . ?
C8 C9 1.546(3) . ?
C9 C10 1.527(3) . ?
C10 C11 1.511(3) . ?
C11 C12 1.528(3) . ?
C12 C13 1.510(3) . ?
C13 C14 1.338(3) . ?
C14 C15 1.490(3) . ?
C15 O1 1.223(2) . ?
C15 C16 1.517(3) . ?
C16 C17 1.535(3) . ?
C17 C18 1.536(3) . ?
C19 O2 1.196(2) . ?
C19 O3 1.336(2) . ?
C20 O3 1.434(3) . ?
C21 O4 1.202(2) . ?
C21 O5 1.329(2) . ?
C22 O5 1.452(2) . ?
